data_4316925
loop_
_publ_author_name
'Virginia M. Cangelosi'
'Timothy G. Carter'
'Justin L. Crossland'
'Lev N. Zakharov'
'Darren W. Johnson'

_publ_section_title
;
 Self-Assembled E2L3 Cryptands (E = P, As, Sb, Bi): Transmetalation, Homo-
 and Heterometallic Assemblies, and Conformational Isomerism
;
_journal_name_full 'Inorganic Chemistry'
_journal_page_first 9985
_journal_page_last 9992
_journal_paper_doi 10.1021/ic1012186
_journal_volume 49
_journal_year 2010
_chemical_formula_sum 'C38 H32 As Bi Cl6 S6'
_chemical_formula_weight 1177.60
_chemical_name_systematic
;
 ?
;
_space_group_IT_number 198
_symmetry_cell_setting cubic
_symmetry_space_group_name_Hall 'P 2ac 2ab 3'
_symmetry_space_group_name_H-M 'P 21 3'
_atom_sites_solution_hydrogens geom
_atom_sites_solution_primary direct
_atom_sites_solution_secondary difmap
_audit_creation_method SHELXLTL
_cell_angle_alpha 90.00
_cell_angle_beta 90.00
_cell_angle_gamma 90.00
_cell_formula_units_Z 4
_cell_length_a 16.4744(8)
_cell_length_b 16.4744(8)
_cell_length_c 16.4744(8)
_cell_measurement_reflns_used 2587
_cell_measurement_temperature 173(2)
_cell_measurement_theta_max 24.23
_cell_measurement_theta_min 2.47
_cell_volume 4471.2(4)
_computing_cell_refinement 'Bruker SMART'
_computing_data_collection 'Bruker SMART'
_computing_data_reduction 'Bruker SAINT'
_computing_molecular_graphics 'Bruker SHELXTL'
_computing_publication_material 'Bruker SHELXTL'
_computing_structure_refinement 'Bruker SHELXTL'
_computing_structure_solution 'Bruker SHELXTL'
_diffrn_ambient_temperature 173(2)
_diffrn_measured_fraction_theta_full 1.000
_diffrn_measured_fraction_theta_max 1.000
_diffrn_measurement_device_type 'CCD area detector Bruker Apex'
_diffrn_measurement_method 'phi and omega scans'
_diffrn_radiation_monochromator graphite
_diffrn_radiation_source 'fine-focus sealed tube'
_diffrn_radiation_type MoK\a
_diffrn_radiation_wavelength 0.71073
_diffrn_reflns_av_R_equivalents 0.0553
_diffrn_reflns_av_sigmaI/netI 0.0759
_diffrn_reflns_limit_h_max 21
_diffrn_reflns_limit_h_min -10
_diffrn_reflns_limit_k_max 8
_diffrn_reflns_limit_k_min -20
_diffrn_reflns_limit_l_max 11
_diffrn_reflns_limit_l_min -19
_diffrn_reflns_number 9348
_diffrn_reflns_theta_full 26.97
_diffrn_reflns_theta_max 26.97
_diffrn_reflns_theta_min 1.75
_exptl_absorpt_coefficient_mu 5.344
_exptl_absorpt_correction_T_max 0.6448
_exptl_absorpt_correction_T_min 0.4636
_exptl_absorpt_correction_type multi-scan
_exptl_absorpt_process_details SADABS
_exptl_crystal_colour yellow
_exptl_crystal_density_diffrn 1.749
_exptl_crystal_density_meas 0
_exptl_crystal_density_method 'not measured'
_exptl_crystal_description cut-block
_exptl_crystal_F_000 2296
_exptl_crystal_size_max 0.17
_exptl_crystal_size_mid 0.14
_exptl_crystal_size_min 0.09
_refine_diff_density_max 1.100
_refine_diff_density_min -0.625
_refine_diff_density_rms 0.099
_refine_ls_abs_structure_details 'Flack H D (1983), Acta Cryst. A39, 876-881'
_refine_ls_abs_structure_Flack 0.040(11)
_refine_ls_extinction_method none
_refine_ls_goodness_of_fit_ref 1.031
_refine_ls_hydrogen_treatment constr
_refine_ls_matrix_type full
_refine_ls_number_parameters 164
_refine_ls_number_reflns 3177
_refine_ls_number_restraints 5
_refine_ls_restrained_S_all 1.041
_refine_ls_R_factor_all 0.0530
_refine_ls_R_factor_gt 0.0449
_refine_ls_shift/su_max 0.001
_refine_ls_shift/su_mean 0.000
_refine_ls_structure_factor_coef Fsqd
_refine_ls_weighting_details 'calc w=1/[\s^2^(Fo^2^)+(0.0372P)^2^+0.0000P] where P=(Fo^2^+2Fc^2^)/3'
_refine_ls_weighting_scheme calc
_refine_ls_wR_factor_gt 0.1012
_refine_ls_wR_factor_ref 0.1040
_reflns_number_gt 2747
_reflns_number_total 3177
_reflns_threshold_expression >2sigma(I)
_cod_data_source_file ic1012186_si_003.cif
_cod_data_source_block h42c
_cod_depositor_comments
;
The following automatic conversions were performed:

'_symmetry_cell_setting' value 'Cubic' changed to 'cubic' according
to the built-in table from CIF Core dictionary named 'cif_core.dic'
version 2.4.1 from 2010-06-29.

Automatic conversion script
Id: cif_fix_values 1646 2011-03-28 12:23:43Z adriana 
;
_cod_database_code 4316925

loop_
_symmetry_equiv_pos_as_xyz
'x, y, z'
'-x+1/2, -y, z+1/2'
'-x, y+1/2, -z+1/2'
'x+1/2, -y+1/2, -z'
'z, x, y'
'z+1/2, -x+1/2, -y'
'-z+1/2, -x, y+1/2'
'-z, x+1/2, -y+1/2'
'y, z, x'
'-y, z+1/2, -x+1/2'
'y+1/2, -z+1/2, -x'
'-y+1/2, -z, x+1/2'

loop_
_atom_site_label
_atom_site_type_symbol
_atom_site_fract_x
_atom_site_fract_y
_atom_site_fract_z
_atom_site_U_iso_or_equiv
_atom_site_adp_type
_atom_site_occupancy
_atom_site_symmetry_multiplicity
_atom_site_calc_flag
_atom_site_refinement_flags
_atom_site_disorder_assembly
_atom_site_disorder_group
Bi1 Bi 1.11859(2) 0.38141(2) -0.38141(2) 0.0309(2) Uani 0.587(8) 3 d SP . .
Bi2 Bi 0.95439(3) 0.54561(3) -0.54561(3) 0.0398(3) Uani 0.413(8) 3 d SP . .
As1 As 1.11859(2) 0.38141(2) -0.38141(2) 0.0309(2) Uani 0.39(2) 3 d SP . .
As2 As 0.95439(3) 0.54561(3) -0.54561(3) 0.0398(3) Uani 0.61(2) 3 d SP . .
S1 S 1.06949(12) 0.29019(12) -0.27472(11) 0.0423(5) Uani 1 1 d . . .
S2 S 0.81052(12) 0.53714(12) -0.55079(13) 0.0468(5) Uani 1 1 d . . .
C1 C 0.9958(4) 0.2315(4) -0.3369(5) 0.0395(18) Uani 1 1 d . . .
H1A H 1.0259 0.1916 -0.3703 0.047 Uiso 1 1 calc R . .
H1B H 0.9594 0.2009 -0.3002 0.047 Uiso 1 1 calc R . .
C2 C 0.9455(4) 0.2838(4) -0.3916(4) 0.0319(14) Uani 1 1 d . . .
C3 C 0.8801(4) 0.3319(4) -0.3588(4) 0.0348(16) Uani 1 1 d . . .
C4 C 0.8618(5) 0.3335(4) -0.2756(4) 0.0387(18) Uani 1 1 d . . .
H4A H 0.8937 0.3025 -0.2389 0.046 Uiso 1 1 calc R . .
C5 C 0.7986(6) 0.3789(5) -0.2464(5) 0.058(2) Uani 1 1 d . . .
H5A H 0.7877 0.3792 -0.1898 0.070 Uiso 1 1 calc R . .
C6 C 0.7490(5) 0.4258(5) -0.2997(6) 0.057(3) Uani 1 1 d . . .
H6A H 0.7044 0.4562 -0.2794 0.069 Uiso 1 1 calc R . .
C7 C 0.7673(4) 0.4259(4) -0.3813(6) 0.0469(19) Uani 1 1 d . . .
H7A H 0.7356 0.4581 -0.4171 0.056 Uiso 1 1 calc R . .
C8 C 0.8322(4) 0.3791(5) -0.4135(4) 0.0341(15) Uani 1 1 d . . .
C9 C 0.8509(4) 0.3798(5) -0.4980(4) 0.0377(16) Uani 1 1 d . . .
C10 C 0.9147(4) 0.3335(4) -0.5258(4) 0.0365(17) Uani 1 1 d . . .
H10A H 0.9280 0.3338 -0.5819 0.044 Uiso 1 1 calc R . .
C11 C 0.9601(4) 0.2860(4) -0.4716(5) 0.0393(17) Uani 1 1 d . . .
H11A H 1.0033 0.2540 -0.4926 0.047 Uiso 1 1 calc R . .
C12 C 0.8002(5) 0.4275(5) -0.5564(5) 0.054(2) Uani 1 1 d . . .
H12A H 0.7425 0.4135 -0.5471 0.064 Uiso 1 1 calc R . .
H12B H 0.8142 0.4101 -0.6122 0.064 Uiso 1 1 calc R . .
C1S C 0.7241(5) 0.7241(5) -0.2759(5) 0.047(3) Uani 1 3 d S . .
Cl1S Cl 0.75951(17) 0.62410(15) -0.27132(17) 0.0770(7) Uani 1 1 d . . .
C2S C 0.9821(8) 0.4821(8) 0.0179(8) 0.29(3) Uani 1 3 d SD . .
Cl3S Cl 0.9211(5) 0.4211(5) 0.0789(5) 0.149(6) Uani 0.50 3 d SPD . .
Cl4S Cl 0.9315(5) 0.4788(6) -0.0706(5) 0.226(4) Uani 0.83 1 d PD . .

loop_
_atom_site_aniso_label
_atom_site_aniso_U_11
_atom_site_aniso_U_22
_atom_site_aniso_U_33
_atom_site_aniso_U_23
_atom_site_aniso_U_13
_atom_site_aniso_U_12
Bi1 0.0309(2) 0.0309(2) 0.0309(2) -0.00260(17) 0.00260(17) -0.00260(17)
Bi2 0.0398(3) 0.0398(3) 0.0398(3) 0.0059(2) -0.0059(2) 0.0059(2)
As1 0.0309(2) 0.0309(2) 0.0309(2) -0.00260(17) 0.00260(17) -0.00260(17)
As2 0.0398(3) 0.0398(3) 0.0398(3) 0.0059(2) -0.0059(2) 0.0059(2)
S1 0.0415(10) 0.0485(11) 0.0368(10) 0.0140(9) -0.0102(9) -0.0041(9)
S2 0.0455(11) 0.0384(10) 0.0564(12) 0.0143(10) -0.0090(10) 0.0053(9)
C1 0.034(4) 0.023(3) 0.061(5) 0.004(3) 0.002(4) 0.007(3)
C2 0.034(3) 0.026(3) 0.036(4) 0.001(3) -0.002(3) -0.012(3)
C3 0.030(3) 0.028(3) 0.046(4) 0.009(3) -0.004(4) -0.008(3)
C4 0.040(4) 0.041(4) 0.035(4) 0.002(3) 0.007(3) -0.003(3)
C5 0.082(6) 0.044(4) 0.049(5) 0.004(5) 0.021(5) -0.003(5)
C6 0.046(5) 0.038(4) 0.088(7) 0.001(5) 0.031(5) -0.004(4)
C7 0.035(4) 0.037(4) 0.069(5) 0.006(4) 0.009(4) 0.000(3)
C8 0.025(3) 0.030(3) 0.047(4) -0.003(4) 0.000(3) -0.005(3)
C9 0.037(4) 0.037(4) 0.040(4) 0.001(4) -0.018(3) -0.005(4)
C10 0.045(4) 0.037(4) 0.027(4) 0.000(3) 0.001(3) -0.006(3)
C11 0.034(4) 0.036(4) 0.048(4) -0.004(3) 0.007(4) -0.004(3)
C12 0.063(5) 0.037(4) 0.061(5) 0.006(4) -0.035(5) -0.010(4)
C1S 0.047(3) 0.047(3) 0.047(3) 0.002(4) 0.002(4) 0.002(4)
Cl1S 0.0898(18) 0.0469(12) 0.0943(18) 0.0185(14) 0.0330(15) 0.0220(13)
C2S 0.29(3) 0.29(3) 0.29(3) -0.12(4) -0.12(4) 0.12(4)
Cl3S 0.149(6) 0.149(6) 0.149(6) 0.031(5) 0.031(5) -0.031(5)
Cl4S 0.190(6) 0.303(10) 0.184(7) -0.014(6) -0.044(5) 0.034(7)

loop_
_atom_type_symbol
_atom_type_description
_atom_type_scat_dispersion_real
_atom_type_scat_dispersion_imag
_atom_type_scat_source
C C 0.0033 0.0016 'International Tables Vol C Tables 4.2.6.8 and 6.1.1.4'
H H 0.0000 0.0000 'International Tables Vol C Tables 4.2.6.8 and 6.1.1.4'
S S 0.1246 0.1234 'International Tables Vol C Tables 4.2.6.8 and 6.1.1.4'
Cl Cl 0.1484 0.1585 'International Tables Vol C Tables 4.2.6.8 and 6.1.1.4'
As As 0.0499 2.0058 'International Tables Vol C Tables 4.2.6.8 and 6.1.1.4'
Bi Bi -4.1077 10.2566 'International Tables Vol C Tables 4.2.6.8 and 6.1.1.4'

loop_
_geom_angle_atom_site_label_1
_geom_angle_atom_site_label_2
_geom_angle_atom_site_label_3
_geom_angle
_geom_angle_site_symmetry_1
_geom_angle_site_symmetry_3
_geom_angle_publ_flag
S1 Bi1 S1 89.96(7) 6_665 . ?
S1 Bi1 S1 89.96(7) 6_665 12_653 ?
S1 Bi1 S1 89.96(7) . 12_653 ?
S2 Bi2 S2 91.42(8) 6_665 . ?
S2 Bi2 S2 91.42(8) 6_665 12_653 ?
S2 Bi2 S2 91.42(8) . 12_653 ?
C1 S1 Bi1 98.0(2) . . ?
C12 S2 Bi2 98.8(3) . . ?
C2 C1 S1 113.2(5) . . ?
C11 C2 C3 119.2(7) . . ?
C11 C2 C1 120.5(7) . . ?
C3 C2 C1 120.3(6) . . ?
C4 C3 C8 119.1(7) . . ?
C4 C3 C2 122.5(6) . . ?
C8 C3 C2 118.4(6) . . ?
C5 C4 C3 121.2(8) . . ?
C4 C5 C6 121.0(7) . . ?
C7 C6 C5 118.3(8) . . ?
C6 C7 C8 121.9(8) . . ?
C9 C8 C7 121.5(7) . . ?
C9 C8 C3 120.0(6) . . ?
C7 C8 C3 118.5(7) . . ?
C10 C9 C8 119.0(7) . . ?
C10 C9 C12 120.2(7) . . ?
C8 C9 C12 120.7(7) . . ?
C9 C10 C11 120.4(7) . . ?
C2 C11 C10 123.0(7) . . ?
C9 C12 S2 115.9(5) . . ?
Cl1S C1S Cl1S 109.9(4) 9_564 5_654 ?
Cl1S C1S Cl1S 109.9(4) 9_564 . ?
Cl1S C1S Cl1S 109.9(4) 5_654 . ?
Cl4S C2S Cl4S 116.2(6) 11_556 . ?
Cl4S C2S Cl4S 116.2(6) 11_556 8_645 ?
Cl4S C2S Cl4S 116.2(6) . 8_645 ?
Cl4S C2S Cl3S 101.3(9) 11_556 . ?
Cl4S C2S Cl3S 101.3(9) . . ?
Cl4S C2S Cl3S 101.3(9) 8_645 . ?

loop_
_geom_bond_atom_site_label_1
_geom_bond_atom_site_label_2
_geom_bond_distance
_geom_bond_site_symmetry_2
_geom_bond_publ_flag
Bi1 S1 2.4498(19) 6_665 ?
Bi1 S1 2.4498(19) . ?
Bi1 S1 2.4498(19) 12_653 ?
Bi2 S2 2.376(2) 6_665 ?
Bi2 S2 2.376(2) . ?
Bi2 S2 2.376(2) 12_653 ?
S1 C1 1.859(8) . ?
S2 C12 1.816(8) . ?
C1 C2 1.498(10) . ?
C2 C11 1.340(10) . ?
C2 C3 1.442(10) . ?
C3 C4 1.404(10) . ?
C3 C8 1.429(10) . ?
C4 C5 1.369(11) . ?
C5 C6 1.427(12) . ?
C6 C7 1.378(12) . ?
C7 C8 1.420(10) . ?
C8 C9 1.427(10) . ?
C9 C10 1.376(10) . ?
C9 C12 1.497(10) . ?
C10 C11 1.404(10) . ?
C1S Cl1S 1.749(5) 9_564 ?
C1S Cl1S 1.749(5) 5_654 ?
C1S Cl1S 1.749(5) . ?
C2S Cl4S 1.681(7) 11_556 ?
C2S Cl4S 1.681(7) . ?
C2S Cl4S 1.681(7) 8_645 ?
C2S Cl3S 1.74(2) . ?

loop_
_geom_torsion_atom_site_label_1
_geom_torsion_atom_site_label_2
_geom_torsion_atom_site_label_3
_geom_torsion_atom_site_label_4
_geom_torsion
_geom_torsion_site_symmetry_1
_geom_torsion_site_symmetry_2
_geom_torsion_site_symmetry_3
_geom_torsion_site_symmetry_4
_geom_torsion_publ_flag
S1 Bi1 S1 C1 -171.0(2) 6_665 . . . ?
S1 Bi1 S1 C1 -81.0(2) 12_653 . . . ?
S2 Bi2 S2 C12 -179.3(3) 6_665 . . . ?
S2 Bi2 S2 C12 89.2(3) 12_653 . . . ?
Bi1 S1 C1 C2 -43.8(5) . . . . ?
S1 C1 C2 C11 105.4(7) . . . . ?
S1 C1 C2 C3 -75.2(7) . . . . ?
C11 C2 C3 C4 -179.2(7) . . . . ?
C1 C2 C3 C4 1.4(10) . . . . ?
C11 C2 C3 C8 1.2(9) . . . . ?
C1 C2 C3 C8 -178.2(6) . . . . ?
C8 C3 C4 C5 0.5(10) . . . . ?
C2 C3 C4 C5 -179.1(7) . . . . ?
C3 C4 C5 C6 0.4(12) . . . . ?
C4 C5 C6 C7 -1.5(12) . . . . ?
C5 C6 C7 C8 1.8(12) . . . . ?
C6 C7 C8 C9 -179.7(7) . . . . ?
C6 C7 C8 C3 -1.0(11) . . . . ?
C4 C3 C8 C9 178.6(7) . . . . ?
C2 C3 C8 C9 -1.8(10) . . . . ?
C4 C3 C8 C7 -0.2(9) . . . . ?
C2 C3 C8 C7 179.4(6) . . . . ?
C7 C8 C9 C10 179.7(6) . . . . ?
C3 C8 C9 C10 1.0(10) . . . . ?
C7 C8 C9 C12 -2.6(11) . . . . ?
C3 C8 C9 C12 178.7(6) . . . . ?
C8 C9 C10 C11 0.4(10) . . . . ?
C12 C9 C10 C11 -177.3(7) . . . . ?
C3 C2 C11 C10 0.2(10) . . . . ?
C1 C2 C11 C10 179.6(7) . . . . ?
C9 C10 C11 C2 -1.1(11) . . . . ?
C10 C9 C12 S2 -110.8(8) . . . . ?
C8 C9 C12 S2 71.5(9) . . . . ?
Bi2 S2 C12 C9 46.1(7) . . . . ?
